data_7116159
loop_
_publ_author_name
'Nicholas F. Chilton'
'Conrad A. P. Goodwin'
'David P. Mills'
'Richard E. P. Winpenny'

_publ_section_title
;
 The first near-linear bis(amide) f-block complex: a blueprint for a high
 temperature single molecule magnet
;
_journal_name_full Chem.Commun.
_journal_page_first 101
_journal_paper_doi 10.1039/C4cc08312A
_journal_volume 51
_journal_year 2015
_chemical_formula_moiety 'C36 H84 N2 Si4 Sm'
_chemical_formula_sum 'C36 H84 N2 Si4 Sm'
_chemical_formula_weight 807.76
_chemical_name_systematic 'bis(bis(triisopropylsilyl)amido) samarium'
_chemical_properties_physical 'Air-sensitive, Moisture-sensitive'
_space_group_crystal_system orthorhombic
_space_group_IT_number 61
_space_group_name_Hall '-P 2ac 2ab'
_space_group_name_H-M_alt 'P b c a'
_symmetry_space_group_name_Hall '-P 2ac 2ab'
_symmetry_space_group_name_H-M 'P b c a'
_atom_sites_solution_hydrogens geom
_atom_sites_solution_primary direct
_audit_creation_date 2014-04-08
_audit_creation_method
;
Olex2 1.2
(compiled 2014.02.17 svn.r2891 for OlexSys, GUI svn.r4773)
;
_cell_angle_alpha 90
_cell_angle_beta 90
_cell_angle_gamma 90
_cell_formula_units_Z 8
_cell_length_a 20.509(2)
_cell_length_b 16.0788(19)
_cell_length_c 26.515(2)
_cell_measurement_reflns_used 1201
_cell_measurement_temperature 150.03(12)
_cell_measurement_theta_max 19.7870
_cell_measurement_theta_min 3.3260
_cell_volume 8743.6(15)
_computing_cell_refinement
;
CrysAlisPro, Agilent Technologies,
Version 1.171.36.32 (release 02-08-2013 CrysAlis171 .NET)
(compiled Aug  2 2013,16:46:58)
;
_computing_data_collection
;
CrysAlisPro, Agilent Technologies,
Version 1.171.36.32 (release 02-08-2013 CrysAlis171 .NET)
(compiled Aug  2 2013,16:46:58)
;
_computing_data_reduction
;
CrysAlisPro, Agilent Technologies,
Version 1.171.36.32 (release 02-08-2013 CrysAlis171 .NET)
(compiled Aug  2 2013,16:46:58)
;
_computing_molecular_graphics 'Olex2 (Dolomanov et al., 2009)'
_computing_publication_material 'Olex2 (Dolomanov et al., 2009)'
_computing_structure_refinement 'ShelXL (Sheldrick, 2008)'
_computing_structure_solution 'ShelXS (Sheldrick, 2008)'
_diffrn_ambient_temperature 150.03(12)
_diffrn_detector_area_resol_mean 8.0714
_diffrn_measured_fraction_theta_full 0.9913
_diffrn_measured_fraction_theta_max 0.8460
_diffrn_measurement_device_type 'SuperNova, Single source at offset, Eos'
_diffrn_measurement_method '\w scans'
_diffrn_orient_matrix_UB_11 0.0107357000
_diffrn_orient_matrix_UB_12 0.0014412000
_diffrn_orient_matrix_UB_13 -0.0254102000
_diffrn_orient_matrix_UB_21 -0.0328581000
_diffrn_orient_matrix_UB_22 -0.0013113000
_diffrn_orient_matrix_UB_23 -0.0083212000
_diffrn_orient_matrix_UB_31 -0.0013068000
_diffrn_orient_matrix_UB_32 0.0440729000
_diffrn_orient_matrix_UB_33 0.0005775000
_diffrn_radiation_monochromator mirror
_diffrn_radiation_type MoK\a
_diffrn_radiation_wavelength 0.71073
_diffrn_reflns_av_R_equivalents 0.1301
_diffrn_reflns_av_unetI/netI 0.2253
_diffrn_reflns_Laue_measured_fraction_full 0.893
_diffrn_reflns_Laue_measured_fraction_max 0.994
_diffrn_reflns_limit_h_max 24
_diffrn_reflns_limit_h_min -20
_diffrn_reflns_limit_k_max 19
_diffrn_reflns_limit_k_min -18
_diffrn_reflns_limit_l_max 14
_diffrn_reflns_limit_l_min -31
_diffrn_reflns_number 18707
_diffrn_reflns_point_group_measured_fraction_full 0.893
_diffrn_reflns_point_group_measured_fraction_max 0.994
_diffrn_reflns_theta_full 26.000
_diffrn_reflns_theta_max 25.027
_diffrn_reflns_theta_min 3.125
_diffrn_source 'SuperNova (Mo) X-ray Source'
_exptl_absorpt_coefficient_mu 1.477
_exptl_absorpt_correction_T_max 1.000
_exptl_absorpt_correction_T_min 0.908
_exptl_absorpt_correction_type gaussian
_exptl_absorpt_process_details
;
CrysAlisPro, Agilent Technologies,
Version 1.171.36.32 (release 02-08-2013 CrysAlis171 .NET)
(compiled Aug  2 2013,16:46:58)
Numerical absorption correction based on gaussian integration over
            a multifaceted crystal model
;
_exptl_crystal_colour 'clear red'
_exptl_crystal_colour_lustre clear
_exptl_crystal_colour_primary red
_exptl_crystal_density_diffrn 1.227
_exptl_crystal_description plate
_exptl_crystal_F_000 3456
_exptl_crystal_recrystallization_method 'Re-crystallisation from solvent: hexane'
_exptl_crystal_size_max 0.2949
_exptl_crystal_size_mid 0.2595
_exptl_crystal_size_min 0.1898
_refine_diff_density_max 0.986
_refine_diff_density_min -1.205
_refine_diff_density_rms 0.131
_refine_ls_extinction_method none
_refine_ls_goodness_of_fit_ref 0.977
_refine_ls_hydrogen_treatment constr
_refine_ls_matrix_type full
_refine_ls_number_parameters 412
_refine_ls_number_reflns 7676
_refine_ls_number_restraints 18
_refine_ls_restrained_S_all 0.977
_refine_ls_R_factor_all 0.1959
_refine_ls_R_factor_gt 0.0728
_refine_ls_shift/su_max 0.003
_refine_ls_shift/su_mean 0.000
_refine_ls_structure_factor_coef Fsqd
_refine_ls_weighting_details 'w=1/[\s^2^(Fo^2^)] where P=(Fo^2^+2Fc^2^)/3'
_refine_ls_weighting_scheme calc
_refine_ls_wR_factor_gt 0.0797
_refine_ls_wR_factor_ref 0.1085
_reflns_Friedel_coverage 0.000
_reflns_number_gt 3395
_reflns_number_total 7676
_reflns_threshold_expression 'I > 2\s(I)'
_cod_data_source_file c4cc08312a2.cif
_cod_data_source_block adpm40
_cod_original_cell_volume 8743.5(16)
_cod_database_code 7116159
_manchester_internal_coll_name adpm40
_manchester_internal_coll_client CAPG/DPM
_manchester_internal_coll_type custom
_manchester_internal_coll_frame_time 75.00
_manchester_internal_coll_frame_width 1
_manchester_internal_coll_frame_method '\w scans'
_manchester_internal_coll_user CAPG
_manchester_internal_coll_date 14/04/08
_manchester_internal_process_user CAPG
_manchester_internal_process_date 14/04/08
_manchester_internal_solution_user CAPG
_manchester_internal_solution_date 14/04/08
_manchester_internal_refinement_user CAPG
_manchester_internal_refinement_date 14/04/08
_manchester_internal_validation_user CAPG
_manchester_internal_validation_date 14/07/15
_shelxl_version_number 2013-4
_chemical_oxdiff_formula 'Sm N2 Si4 C36 H84'
_shelx_space_group_comment
;
The symmetry employed for this shelxl refinement is uniquely defined
by the following loop, which should always be used as a source of
symmetry information in preference to the above space-group names.
They are only intended as comments.
;
_reflns_odcompleteness_completeness 99.13
_reflns_odcompleteness_iscentric 1
_reflns_odcompleteness_theta 26.32
_olex2_refinement_description
;
1. Fixed Uiso
 At 1.2 times of:
  All C(H) groups
 At 1.5 times of:
  All C(H,H,H) groups
2. Rigid bond restraints
 C6, C4, Si1, C5
 with sigma for 1-2 distances of 0.0001 and sigma for 1-3 distances of 0.0001
3. Uiso/Uaniso restraints and constraints
Si1 \\sim C4 \\sim C6 \\sim C5: within 1.7A with sigma of 0.01 and sigma for
terminal atoms of 0.01
4.a Ternary CH refined with riding coordinates:
 C1(H1), C4(H4), C7(H7), C10(H10), C13(H13), C16(H16), C19(H19), C22(H22),
 C25(H25), C28(H28), C31(H31), C34(H34)
4.b Idealised Me refined as rotating group:
 C2(H2A,H2B,H2C), C3(H3A,H3B,H3C), C5(H5A,H5B,H5C), C6(H6A,H6B,H6C), C8(H8A,
 H8B,H8C), C9(H9A,H9B,H9C), C11(H11A,H11B,H11C), C12(H12A,H12B,H12C), C14(H14A,
 H14B,H14C), C15(H15A,H15B,H15C), C17(H17A,H17B,H17C), C18(H18A,H18B,H18C),
 C20(H20A,H20B,H20C), C21(H21A,H21B,H21C), C23(H23A,H23B,H23C), C24(H24A,H24B,
 H24C), C26(H26A,H26B,H26C), C27(H27A,H27B,H27C), C29(H29A,H29B,H29C), C30(H30A,
 H30B,H30C), C32(H32A,H32B,H32C), C33(H33A,H33B,H33C), C35(H35A,H35B,H35C),
 C36(H36A,H36B,H36C)
;
_olex2_computing_structure_refinement_long 'ShelXL (Sheldrick, 2008)'
_olex2_computing_structure_solution_long 'ShelXS (Sheldrick, 2008)'

loop_
_space_group_symop_operation_xyz
'x, y, z'
'-x+1/2, -y, z+1/2'
'-x, y+1/2, -z+1/2'
'x+1/2, -y+1/2, -z'
'-x, -y, -z'
'x-1/2, y, -z-1/2'
'x, -y-1/2, z-1/2'
'-x-1/2, y-1/2, z'

loop_
_atom_site_label
_atom_site_type_symbol
_atom_site_fract_x
_atom_site_fract_y
_atom_site_fract_z
_atom_site_U_iso_or_equiv
_atom_site_adp_type
_atom_site_occupancy
_atom_site_site_symmetry_order
_atom_site_calc_flag
_atom_site_refinement_flags_posn
_atom_site_refinement_flags_adp
C1 C 0.4775(4) 0.3190(4) 0.0141(3) 0.026(2) Uani 1 1 d . .
H1 H 0.4384 0.2839 0.0146 0.031 Uiso 1 1 calc R .
C2 C 0.4731(4) 0.3742(5) 0.0615(3) 0.052(3) Uani 1 1 d . .
H2A H 0.4687 0.3397 0.0908 0.077 Uiso 1 1 calc GR .
H2B H 0.4359 0.4101 0.0588 0.077 Uiso 1 1 calc GR .
H2C H 0.5119 0.4072 0.0643 0.077 Uiso 1 1 calc GR .
C3 C 0.4722(4) 0.3715(5) -0.0335(3) 0.044(3) Uani 1 1 d . .
H3A H 0.5070 0.4114 -0.0342 0.066 Uiso 1 1 calc GR .
H3B H 0.4311 0.4000 -0.0337 0.066 Uiso 1 1 calc GR .
H3C H 0.4752 0.3362 -0.0626 0.066 Uiso 1 1 calc GR .
C4 C 0.5424(4) 0.1708(4) -0.0391(3) 0.0277(13) Uani 1 1 d . U
H4 H 0.5570 0.2030 -0.0684 0.033 Uiso 1 1 calc R .
C5 C 0.5877(4) 0.0944(4) -0.0373(3) 0.0322(17) Uani 1 1 d . U
H5A H 0.6308 0.1116 -0.0278 0.048 Uiso 1 1 calc GR .
H5B H 0.5891 0.0686 -0.0700 0.048 Uiso 1 1 calc GR .
H5C H 0.5715 0.0553 -0.0130 0.048 Uiso 1 1 calc GR .
C6 C 0.4731(4) 0.1412(5) -0.0524(3) 0.0426(18) Uani 1 1 d . U
H6A H 0.4565 0.1071 -0.0256 0.064 Uiso 1 1 calc GR .
H6B H 0.4743 0.1095 -0.0831 0.064 Uiso 1 1 calc GR .
H6C H 0.4452 0.1886 -0.0569 0.064 Uiso 1 1 calc GR .
C7 C 0.5358(4) 0.1857(5) 0.0783(3) 0.026(2) Uani 1 1 d . .
H7 H 0.5432 0.2263 0.1053 0.032 Uiso 1 1 calc R .
C8 C 0.4672(4) 0.1513(5) 0.0871(3) 0.051(3) Uani 1 1 d . .
H8A H 0.4361 0.1956 0.0846 0.077 Uiso 1 1 calc GR .
H8B H 0.4648 0.1268 0.1200 0.077 Uiso 1 1 calc GR .
H8C H 0.4577 0.1098 0.0620 0.077 Uiso 1 1 calc GR .
C9 C 0.5845(4) 0.1150(5) 0.0878(3) 0.043(3) Uani 1 1 d . .
H9A H 0.5702 0.0657 0.0706 0.065 Uiso 1 1 calc GR .
H9B H 0.5872 0.1040 0.1234 0.065 Uiso 1 1 calc GR .
H9C H 0.6267 0.1309 0.0755 0.065 Uiso 1 1 calc GR .
C10 C 0.6504(4) 0.4097(4) -0.0656(3) 0.025(2) Uani 1 1 d . .
H10 H 0.6157 0.4414 -0.0490 0.030 Uiso 1 1 calc R .
C11 C 0.6170(4) 0.3676(4) -0.1103(3) 0.039(3) Uani 1 1 d . .
H11A H 0.6483 0.3349 -0.1285 0.058 Uiso 1 1 calc GR .
H11B H 0.5990 0.4091 -0.1322 0.058 Uiso 1 1 calc GR .
H11C H 0.5827 0.3321 -0.0982 0.058 Uiso 1 1 calc GR .
C12 C 0.6976(4) 0.4761(5) -0.0858(3) 0.045(3) Uani 1 1 d . .
H12A H 0.7087 0.5139 -0.0591 0.068 Uiso 1 1 calc GR .
H12B H 0.6771 0.5062 -0.1128 0.068 Uiso 1 1 calc GR .
H12C H 0.7364 0.4497 -0.0981 0.068 Uiso 1 1 calc GR .
C13 C 0.7314(4) 0.2521(4) -0.0472(3) 0.027(2) Uani 1 1 d . .
H13 H 0.7003 0.2154 -0.0643 0.032 Uiso 1 1 calc R .
C14 C 0.7649(4) 0.1973(5) -0.0069(3) 0.046(3) Uani 1 1 d . .
H14A H 0.7928 0.2313 0.0137 0.069 Uiso 1 1 calc GR .
H14B H 0.7905 0.1551 -0.0232 0.069 Uiso 1 1 calc GR .
H14C H 0.7324 0.1716 0.0139 0.069 Uiso 1 1 calc GR .
C15 C 0.7811(4) 0.2776(5) -0.0878(3) 0.041(3) Uani 1 1 d . .
H15A H 0.7589 0.3053 -0.1148 0.062 Uiso 1 1 calc GR .
H15B H 0.8026 0.2289 -0.1005 0.062 Uiso 1 1 calc GR .
H15C H 0.8128 0.3145 -0.0733 0.062 Uiso 1 1 calc GR .
C16 C 0.7361(4) 0.3966(5) 0.0295(3) 0.028(2) Uani 1 1 d . .
H16 H 0.7452 0.3583 0.0574 0.033 Uiso 1 1 calc R .
C17 C 0.6972(4) 0.4693(5) 0.0534(3) 0.042(3) Uani 1 1 d . .
H17A H 0.6922 0.5131 0.0292 0.062 Uiso 1 1 calc GR .
H17B H 0.7203 0.4899 0.0823 0.062 Uiso 1 1 calc GR .
H17C H 0.6550 0.4497 0.0636 0.062 Uiso 1 1 calc GR .
C18 C 0.8029(4) 0.4267(5) 0.0118(3) 0.041(3) Uani 1 1 d . .
H18A H 0.8277 0.3804 -0.0006 0.062 Uiso 1 1 calc GR .
H18B H 0.8256 0.4519 0.0396 0.062 Uiso 1 1 calc GR .
H18C H 0.7974 0.4669 -0.0146 0.062 Uiso 1 1 calc GR .
C19 C 0.7870(4) 0.2330(5) 0.1493(3) 0.024(2) Uani 1 1 d . .
H19 H 0.7755 0.2714 0.1221 0.029 Uiso 1 1 calc R .
C20 C 0.7495(4) 0.1536(4) 0.1388(3) 0.048(3) Uani 1 1 d . .
H20A H 0.7694 0.1082 0.1566 0.072 Uiso 1 1 calc GR .
H20B H 0.7501 0.1423 0.1032 0.072 Uiso 1 1 calc GR .
H20C H 0.7052 0.1600 0.1499 0.072 Uiso 1 1 calc GR .
C21 C 0.8599(4) 0.2130(5) 0.1419(3) 0.051(3) Uani 1 1 d . .
H21A H 0.8844 0.2639 0.1407 0.077 Uiso 1 1 calc GR .
H21B H 0.8657 0.1831 0.1109 0.077 Uiso 1 1 calc GR .
H21C H 0.8750 0.1796 0.1695 0.077 Uiso 1 1 calc GR .
C22 C 0.7803(4) 0.2190(4) 0.2668(3) 0.021(2) Uani 1 1 d . .
H22 H 0.7615 0.2481 0.2959 0.025 Uiso 1 1 calc R .
C23 C 0.7458(4) 0.1342(4) 0.2651(3) 0.036(3) Uani 1 1 d . .
H23A H 0.7004 0.1422 0.2579 0.054 Uiso 1 1 calc GR .
H23B H 0.7505 0.1069 0.2971 0.054 Uiso 1 1 calc GR .
H23C H 0.7651 0.1004 0.2392 0.054 Uiso 1 1 calc GR .
C24 C 0.8531(4) 0.2050(5) 0.2804(3) 0.038(2) Uani 1 1 d . .
H24A H 0.8737 0.1731 0.2543 0.057 Uiso 1 1 calc GR .
H24B H 0.8561 0.1754 0.3118 0.057 Uiso 1 1 calc GR .
H24C H 0.8746 0.2577 0.2836 0.057 Uiso 1 1 calc GR .
C25 C 0.8242(4) 0.3784(4) 0.2155(3) 0.025(2) Uani 1 1 d . .
H25 H 0.8679 0.3538 0.2136 0.030 Uiso 1 1 calc R .
C26 C 0.8213(4) 0.4270(4) 0.2650(3) 0.037(3) Uani 1 1 d . .
H26A H 0.7782 0.4489 0.2696 0.056 Uiso 1 1 calc GR .
H26B H 0.8521 0.4720 0.2638 0.056 Uiso 1 1 calc GR .
H26C H 0.8319 0.3907 0.2925 0.056 Uiso 1 1 calc GR .
C27 C 0.8187(4) 0.4387(5) 0.1708(4) 0.055(3) Uani 1 1 d . .
H27A H 0.8305 0.4104 0.1402 0.083 Uiso 1 1 calc GR .
H27B H 0.8475 0.4850 0.1760 0.083 Uiso 1 1 calc GR .
H27C H 0.7747 0.4585 0.1682 0.083 Uiso 1 1 calc GR .
C28 C 0.6372(4) 0.4258(4) 0.2886(3) 0.024(2) Uani 1 1 d . .
H28 H 0.6686 0.4648 0.2738 0.029 Uiso 1 1 calc R .
C29 C 0.5802(4) 0.4801(4) 0.3078(3) 0.037(3) Uani 1 1 d . .
H29A H 0.5634 0.5129 0.2805 0.055 Uiso 1 1 calc GR .
H29B H 0.5956 0.5161 0.3341 0.055 Uiso 1 1 calc GR .
H29C H 0.5463 0.4449 0.3207 0.055 Uiso 1 1 calc GR .
C30 C 0.6715(4) 0.3885(4) 0.3343(3) 0.033(3) Uani 1 1 d . .
H30A H 0.6428 0.3501 0.3508 0.050 Uiso 1 1 calc GR .
H30B H 0.6833 0.4321 0.3573 0.050 Uiso 1 1 calc GR .
H30C H 0.7101 0.3598 0.3235 0.050 Uiso 1 1 calc GR .
C31 C 0.5793(4) 0.2518(5) 0.2673(3) 0.029(2) Uani 1 1 d . .
H31 H 0.6137 0.2244 0.2868 0.035 Uiso 1 1 calc R .
C32 C 0.5585(4) 0.1875(5) 0.2269(3) 0.039(3) Uani 1 1 d . .
H32A H 0.5225 0.2091 0.2079 0.058 Uiso 1 1 calc GR .
H32B H 0.5457 0.1367 0.2431 0.058 Uiso 1 1 calc GR .
H32C H 0.5945 0.1769 0.2046 0.058 Uiso 1 1 calc GR .
C33 C 0.5243(4) 0.2669(4) 0.3043(3) 0.034(3) Uani 1 1 d . .
H33A H 0.5398 0.3009 0.3315 0.051 Uiso 1 1 calc GR .
H33B H 0.5093 0.2146 0.3174 0.051 Uiso 1 1 calc GR .
H33C H 0.4891 0.2946 0.2875 0.051 Uiso 1 1 calc GR .
C34 C 0.5608(4) 0.3962(4) 0.1904(3) 0.022(2) Uani 1 1 d . .
H34 H 0.5602 0.3583 0.1615 0.026 Uiso 1 1 calc R .
C35 C 0.4895(4) 0.4089(5) 0.2044(3) 0.041(3) Uani 1 1 d . .
H35A H 0.4689 0.3558 0.2088 0.061 Uiso 1 1 calc GR .
H35B H 0.4679 0.4389 0.1779 0.061 Uiso 1 1 calc GR .
H35C H 0.4867 0.4400 0.2352 0.061 Uiso 1 1 calc GR .
C36 C 0.5879(4) 0.4790(5) 0.1696(3) 0.038(3) Uani 1 1 d . .
H36A H 0.5882 0.5199 0.1960 0.057 Uiso 1 1 calc GR .
H36B H 0.5609 0.4978 0.1424 0.057 Uiso 1 1 calc GR .
H36C H 0.6316 0.4706 0.1576 0.057 Uiso 1 1 calc GR .
N1 N 0.6225(3) 0.2928(3) 0.0221(2) 0.0154(16) Uani 1 1 d . .
N2 N 0.6857(3) 0.3187(3) 0.2021(2) 0.0163(16) Uani 1 1 d . .
Si1 Si 0.54940(12) 0.24459(13) 0.01648(9) 0.0207(6) Uani 1 1 d . U
Si2 Si 0.68050(12) 0.33503(13) -0.01591(9) 0.0194(6) Uani 1 1 d . .
Si3 Si 0.76403(11) 0.28888(13) 0.21075(9) 0.0178(6) Uani 1 1 d . .
Si4 Si 0.61972(12) 0.34670(14) 0.23748(9) 0.0212(6) Uani 1 1 d . .
Sm1 Sm 0.65457(2) 0.29976(3) 0.11233(2) 0.04309(17) Uani 1 1 d . .

loop_
_atom_site_aniso_label
_atom_site_aniso_U_11
_atom_site_aniso_U_22
_atom_site_aniso_U_33
_atom_site_aniso_U_23
_atom_site_aniso_U_13
_atom_site_aniso_U_12
C1 0.019(6) 0.025(5) 0.033(6) 0.000(5) -0.007(5) -0.002(4)
C2 0.054(8) 0.048(7) 0.052(8) -0.014(6) -0.011(6) 0.019(6)
C3 0.031(7) 0.040(6) 0.061(8) 0.019(6) -0.016(6) 0.003(5)
C4 0.042(2) 0.018(3) 0.023(3) 0.0051(19) -0.004(4) -0.0180(18)
C5 0.039(3) 0.024(3) 0.034(5) -0.010(2) 0.006(4) -0.014(2)
C6 0.041(2) 0.037(4) 0.049(5) -0.009(3) -0.010(3) -0.015(2)
C7 0.024(6) 0.027(5) 0.029(6) -0.001(5) 0.000(5) 0.001(5)
C8 0.040(8) 0.077(7) 0.037(7) 0.019(6) 0.002(6) -0.023(6)
C9 0.055(8) 0.040(6) 0.035(7) 0.009(5) 0.012(6) -0.003(5)
C10 0.021(6) 0.036(5) 0.018(5) 0.002(4) 0.001(5) -0.009(5)
C11 0.028(6) 0.055(6) 0.033(6) 0.025(5) -0.015(6) -0.017(5)
C12 0.058(8) 0.047(6) 0.030(6) -0.002(5) -0.011(6) -0.007(6)
C13 0.030(6) 0.024(5) 0.027(6) -0.003(4) 0.009(5) -0.002(5)
C14 0.043(7) 0.035(6) 0.060(8) -0.010(6) 0.014(6) 0.009(5)
C15 0.038(7) 0.048(6) 0.037(6) -0.004(5) 0.019(5) 0.005(5)
C16 0.026(6) 0.030(5) 0.026(6) 0.013(5) -0.006(5) -0.007(5)
C17 0.054(8) 0.040(6) 0.030(7) 0.001(5) -0.015(6) -0.008(5)
C18 0.021(6) 0.057(6) 0.045(7) 0.008(6) -0.008(6) -0.013(5)
C19 0.017(6) 0.029(5) 0.026(6) 0.008(4) 0.006(5) 0.007(4)
C20 0.069(9) 0.037(6) 0.039(7) 0.002(5) 0.013(6) -0.008(6)
C21 0.038(8) 0.081(7) 0.035(6) 0.000(6) 0.013(5) 0.016(6)
C22 0.017(5) 0.024(5) 0.022(5) -0.005(4) -0.001(4) 0.000(4)
C23 0.044(7) 0.032(5) 0.032(6) 0.004(5) -0.006(6) 0.006(5)
C24 0.046(7) 0.033(5) 0.035(6) 0.005(5) -0.002(5) 0.009(5)
C25 0.011(6) 0.022(5) 0.041(6) 0.007(5) -0.001(5) 0.003(4)
C26 0.015(6) 0.025(5) 0.073(8) 0.005(5) -0.004(6) 0.003(4)
C27 0.056(8) 0.042(6) 0.068(8) 0.026(6) -0.007(7) -0.027(5)
C28 0.025(6) 0.024(5) 0.023(6) -0.003(4) 0.016(5) -0.001(4)
C29 0.038(7) 0.036(6) 0.037(7) -0.004(5) -0.001(5) 0.012(5)
C30 0.031(7) 0.042(6) 0.027(6) -0.012(5) -0.007(5) -0.002(5)
C31 0.026(6) 0.037(6) 0.024(6) 0.003(5) -0.002(5) -0.003(5)
C32 0.036(7) 0.050(6) 0.030(6) 0.005(5) 0.004(5) -0.017(5)
C33 0.034(7) 0.042(6) 0.026(6) 0.005(5) 0.006(5) -0.007(5)
C34 0.022(6) 0.025(5) 0.018(5) -0.005(4) 0.006(5) 0.000(4)
C35 0.023(7) 0.056(6) 0.043(7) 0.001(5) 0.013(6) 0.007(5)
C36 0.032(7) 0.054(7) 0.028(6) 0.012(5) 0.004(5) 0.017(5)
N1 0.012(4) 0.018(3) 0.017(4) 0.002(3) 0.003(3) -0.002(3)
N2 0.013(4) 0.020(4) 0.016(4) 0.000(3) 0.003(3) -0.002(3)
Si1 0.0200(16) 0.0189(12) 0.0231(14) 0.0030(10) -0.0019(12) -0.0018(11)
Si2 0.0216(16) 0.0195(13) 0.0172(14) -0.0009(11) -0.0017(13) -0.0042(11)
Si3 0.0173(15) 0.0173(12) 0.0187(14) 0.0029(12) 0.0016(12) 0.0002(11)
Si4 0.0161(15) 0.0269(13) 0.0205(16) 0.0001(12) 0.0025(13) -0.0014(12)
Sm1 0.0267(3) 0.0823(4) 0.0202(3) -0.0040(3) -0.0012(3) -0.0042(3)

loop_
_atom_type_symbol
_atom_type_description
_atom_type_scat_dispersion_real
_atom_type_scat_dispersion_imag
_atom_type_scat_source
C C 0.0033 0.0016 'International Tables Vol C Tables 4.2.6.8 and 6.1.1.4'
H H 0.0000 0.0000 'International Tables Vol C Tables 4.2.6.8 and 6.1.1.4'
N N 0.0061 0.0033 'International Tables Vol C Tables 4.2.6.8 and 6.1.1.4'
Si Si 0.0817 0.0704 'International Tables Vol C Tables 4.2.6.8 and 6.1.1.4'
Sm Sm -0.1638 3.4418 'International Tables Vol C Tables 4.2.6.8 and 6.1.1.4'

loop_
_exptl_crystal_face_index_h
_exptl_crystal_face_index_k
_exptl_crystal_face_index_l
_exptl_crystal_face_perp_dist
_exptl_oxdiff_crystal_face_indexfrac_h
_exptl_oxdiff_crystal_face_indexfrac_k
_exptl_oxdiff_crystal_face_indexfrac_l
_exptl_oxdiff_crystal_face_x
_exptl_oxdiff_crystal_face_y
_exptl_oxdiff_crystal_face_z
-4 22 2 0.0478 -3.9910 21.9982 2.0065 -0.0621 0.0856 0.9759
-12 12 -28 0.0596 -12.0213 12.0092 -27.9719 0.5990 0.6120 0.5288
-13 2 34 0.1159 -12.9673 1.9929 33.9957 -1.0002 0.1406 0.1244
-14 -19 7 0.2055 -13.9987 -18.9973 7.0071 -0.3557 0.4266 -0.8149
-28 -3 -5 0.1779 -28.0040 -2.9927 -4.9703 -0.1787 0.9654 -0.0982
26 -4 -14 0.0521 25.9844 -4.0009 -14.0190 0.6294 -0.7319 -0.2184
-18 -18 -4 0.2013 -18.0083 -17.9936 -3.9831 -0.1181 0.6485 -0.7718
-18 18 -2 0.1016 -17.9951 18.0025 -1.9784 -0.1170 0.5841 0.8158
-12 -10 -30 0.1225 -12.0301 -9.9882 -29.9744 0.6181 0.6578 -0.4418
28 0 -7 0.0443 27.9920 -0.0037 -7.0240 0.4790 -0.8613 -0.0408
28 -4 -7 0.0608 27.9907 -4.0033 -7.0246 0.4732 -0.8560 -0.2171
19 -12 -21 0.1086 18.9758 -11.9968 -21.0099 0.7203 -0.4330 -0.5657
22 -1 -24 0.0329 21.9763 -0.9976 -24.0095 0.8446 -0.5210 -0.0866
8 -6 35 0.1201 8.0299 -6.0109 34.9732 -0.8111 -0.5470 -0.2552
7 8 34 0.1251 7.0334 7.9883 33.9769 -0.7763 -0.5243 0.3625
-10 -14 27 0.1660 -9.9790 -14.0042 26.9938 -0.8132 0.1216 -0.5886

loop_
_geom_angle_atom_site_label_1
_geom_angle_atom_site_label_2
_geom_angle_atom_site_label_3
_geom_angle
C2 C1 H1 105.8
C2 C1 Si1 112.4(6)
C3 C1 H1 105.8
C3 C1 C2 110.6(7)
C3 C1 Si1 115.6(6)
Si1 C1 H1 105.8
C1 C2 H2A 109.5
C1 C2 H2B 109.5
C1 C2 H2C 109.5
H2A C2 H2B 109.5
H2A C2 H2C 109.5
H2B C2 H2C 109.5
C1 C3 H3A 109.5
C1 C3 H3B 109.5
C1 C3 H3C 109.5
H3A C3 H3B 109.5
H3A C3 H3C 109.5
H3B C3 H3C 109.5
C5 C4 H4 105.2
C5 C4 Si1 115.4(5)
C6 C4 H4 105.2
C6 C4 C5 108.6(6)
C6 C4 Si1 116.1(6)
Si1 C4 H4 105.2
C4 C5 H5A 109.5
C4 C5 H5B 109.5
C4 C5 H5C 109.5
H5A C5 H5B 109.5
H5A C5 H5C 109.5
H5B C5 H5C 109.5
C4 C6 H6A 109.5
C4 C6 H6B 109.5
C4 C6 H6C 109.5
H6A C6 H6B 109.5
H6A C6 H6C 109.5
H6B C6 H6C 109.5
C8 C7 H7 105.8
C8 C7 C9 107.8(6)
C8 C7 Si1 116.3(6)
C9 C7 H7 105.8
C9 C7 Si1 114.4(6)
Si1 C7 H7 105.8
C7 C8 H8A 109.5
C7 C8 H8B 109.5
C7 C8 H8C 109.5
H8A C8 H8B 109.5
H8A C8 H8C 109.5
H8B C8 H8C 109.5
C7 C9 H9A 109.5
C7 C9 H9B 109.5
C7 C9 H9C 109.5
H9A C9 H9B 109.5
H9A C9 H9C 109.5
H9B C9 H9C 109.5
C11 C10 H10 104.7
C11 C10 C12 108.7(7)
C11 C10 Si2 114.0(5)
C12 C10 H10 104.7
C12 C10 Si2 118.6(6)
Si2 C10 H10 104.7
C10 C11 H11A 109.5
C10 C11 H11B 109.5
C10 C11 H11C 109.5
H11A C11 H11B 109.5
H11A C11 H11C 109.5
H11B C11 H11C 109.5
C10 C12 H12A 109.5
C10 C12 H12B 109.5
C10 C12 H12C 109.5
H12A C12 H12B 109.5
H12A C12 H12C 109.5
H12B C12 H12C 109.5
C14 C13 H13 105.5
C14 C13 Si2 110.2(6)
C15 C13 H13 105.5
C15 C13 C14 110.0(7)
C15 C13 Si2 119.1(5)
Si2 C13 H13 105.5
C13 C14 H14A 109.5
C13 C14 H14B 109.5
C13 C14 H14C 109.5
H14A C14 H14B 109.5
H14A C14 H14C 109.5
H14B C14 H14C 109.5
C13 C15 H15A 109.5
C13 C15 H15B 109.5
C13 C15 H15C 109.5
H15A C15 H15B 109.5
H15A C15 H15C 109.5
H15B C15 H15C 109.5
C17 C16 H16 105.1
C17 C16 Si2 109.7(6)
C18 C16 H16 105.1
C18 C16 C17 110.4(7)
C18 C16 Si2 120.1(6)
Si2 C16 H16 105.2
C16 C17 H17A 109.5
C16 C17 H17B 109.5
C16 C17 H17C 109.5
H17A C17 H17B 109.5
H17A C17 H17C 109.5
H17B C17 H17C 109.5
C16 C18 H18A 109.5
C16 C18 H18B 109.5
C16 C18 H18C 109.5
H18A C18 H18B 109.5
H18A C18 H18C 109.5
H18B C18 H18C 109.5
C20 C19 H19 105.8
C20 C19 C21 107.1(6)
C20 C19 Si3 115.2(6)
C21 C19 H19 105.8
C21 C19 Si3 116.4(6)
Si3 C19 H19 105.8
C19 C20 H20A 109.5
C19 C20 H20B 109.5
C19 C20 H20C 109.5
H20A C20 H20B 109.5
H20A C20 H20C 109.5
H20B C20 H20C 109.5
C19 C21 H21A 109.5
C19 C21 H21B 109.5
C19 C21 H21C 109.5
H21A C21 H21B 109.5
H21A C21 H21C 109.5
H21B C21 H21C 109.5
C23 C22 H22 105.4
C23 C22 C24 108.6(6)
C23 C22 Si3 115.0(5)
C24 C22 H22 105.4
C24 C22 Si3 116.0(5)
Si3 C22 H22 105.4
C22 C23 H23A 109.5
C22 C23 H23B 109.5
C22 C23 H23C 109.5
H23A C23 H23B 109.5
H23A C23 H23C 109.5
H23B C23 H23C 109.5
C22 C24 H24A 109.5
C22 C24 H24B 109.5
C22 C24 H24C 109.5
H24A C24 H24B 109.5
H24A C24 H24C 109.5
H24B C24 H24C 109.5
C26 C25 H25 106.5
C26 C25 C27 109.7(7)
C26 C25 Si3 114.7(6)
C27 C25 H25 106.5
C27 C25 Si3 112.4(6)
Si3 C25 H25 106.5
C25 C26 H26A 109.5
C25 C26 H26B 109.5
C25 C26 H26C 109.5
H26A C26 H26B 109.5
H26A C26 H26C 109.5
H26B C26 H26C 109.5
C25 C27 H27A 109.5
C25 C27 H27B 109.5
C25 C27 H27C 109.5
H27A C27 H27B 109.5
H27A C27 H27C 109.5
H27B C27 H27C 109.5
C29 C28 H28 105.5
C29 C28 Si4 118.2(6)
C30 C28 H28 105.5
C30 C28 C29 108.0(7)
C30 C28 Si4 113.0(5)
Si4 C28 H28 105.5
C28 C29 H29A 109.5
C28 C29 H29B 109.5
C28 C29 H29C 109.5
H29A C29 H29B 109.5
H29A C29 H29C 109.5
H29B C29 H29C 109.5
C28 C30 H30A 109.5
C28 C30 H30B 109.5
C28 C30 H30C 109.5
H30A C30 H30B 109.5
H30A C30 H30C 109.5
H30B C30 H30C 109.5
C32 C31 H31 105.3
C32 C31 Si4 111.5(6)
C33 C31 H31 105.3
C33 C31 C32 110.6(7)
C33 C31 Si4 117.6(5)
Si4 C31 H31 105.3
C31 C32 H32A 109.5
C31 C32 H32B 109.5
C31 C32 H32C 109.5
H32A C32 H32B 109.5
H32A C32 H32C 109.5
H32B C32 H32C 109.5
C31 C33 H33A 109.5
C31 C33 H33B 109.5
C31 C33 H33C 109.5
H33A C33 H33B 109.5
H33A C33 H33C 109.5
H33B C33 H33C 109.5
C35 C34 H34 105.1
C35 C34 C36 108.5(6)
C35 C34 Si4 120.4(6)
C36 C34 H34 105.1
C36 C34 Si4 111.3(5)
Si4 C34 H34 105.1
C34 C35 H35A 109.5
C34 C35 H35B 109.5
C34 C35 H35C 109.5
H35A C35 H35B 109.5
H35A C35 H35C 109.5
H35B C35 H35C 109.5
C34 C36 H36A 109.5
C34 C36 H36B 109.5
C34 C36 H36C 109.5
H36A C36 H36B 109.5
H36A C36 H36C 109.5
H36B C36 H36C 109.5
Si1 N1 Si2 138.5(4)
Si1 N1 Sm1 109.9(3)
Si2 N1 Sm1 111.6(3)
Si3 N2 Si4 138.8(4)
Si3 N2 Sm1 109.8(3)
Si4 N2 Sm1 110.8(3)
C1 Si1 C7 103.1(4)
C4 Si1 C1 108.0(4)
C4 Si1 C7 110.2(4)
N1 Si1 C1 113.7(3)
N1 Si1 C4 114.9(3)
N1 Si1 C7 106.2(3)
C10 Si2 C16 107.6(3)
C13 Si2 C10 108.9(4)
C13 Si2 C16 108.0(4)
N1 Si2 C10 116.0(4)
N1 Si2 C13 111.4(3)
N1 Si2 C16 104.4(4)
C22 Si3 C19 110.2(3)
C22 Si3 C25 106.5(4)
C25 Si3 C19 104.5(4)
N2 Si3 C19 104.6(3)
N2 Si3 C22 116.2(3)
N2 Si3 C25 114.2(3)
C28 Si4 C31 108.9(4)
C28 Si4 C34 107.9(4)
C31 Si4 C34 109.2(4)
N2 Si4 C28 114.9(3)
N2 Si4 C31 111.2(3)
N2 Si4 C34 104.6(3)
N2 Sm1 N1 175.52(18)

loop_
_geom_bond_atom_site_label_1
_geom_bond_atom_site_label_2
_geom_bond_distance
C1 H1 0.9800
C1 C2 1.541(10)
C1 C3 1.522(10)
C1 Si1 1.901(7)
C2 H2A 0.9600
C2 H2B 0.9600
C2 H2C 0.9600
C3 H3A 0.9600
C3 H3B 0.9600
C3 H3C 0.9600
C4 H4 0.9800
C4 C5 1.541(9)
C4 C6 1.540(10)
C4 Si1 1.898(8)
C5 H5A 0.9600
C5 H5B 0.9600
C5 H5C 0.9600
C6 H6A 0.9600
C6 H6B 0.9600
C6 H6C 0.9600
C7 H7 0.9800
C7 C8 1.529(10)
C7 C9 1.535(9)
C7 Si1 1.914(8)
C8 H8A 0.9600
C8 H8B 0.9600
C8 H8C 0.9600
C9 H9A 0.9600
C9 H9B 0.9600
C9 H9C 0.9600
C10 H10 0.9800
C10 C11 1.528(10)
C10 C12 1.537(9)
C10 Si2 1.887(8)
C11 H11A 0.9600
C11 H11B 0.9600
C11 H11C 0.9600
C12 H12A 0.9600
C12 H12B 0.9600
C12 H12C 0.9600
C13 H13 0.9800
C13 C14 1.546(10)
C13 C15 1.538(9)
C13 Si2 1.886(8)
C14 H14A 0.9600
C14 H14B 0.9600
C14 H14C 0.9600
C15 H15A 0.9600
C15 H15B 0.9600
C15 H15C 0.9600
C16 H16 0.9800
C16 C17 1.551(10)
C16 C18 1.526(10)
C16 Si2 1.932(8)
C17 H17A 0.9600
C17 H17B 0.9600
C17 H17C 0.9600
C18 H18A 0.9600
C18 H18B 0.9600
C18 H18C 0.9600
C19 H19 0.9800
C19 C20 1.517(9)
C19 C21 1.541(9)
C19 Si3 1.919(8)
C20 H20A 0.9600
C20 H20B 0.9600
C20 H20C 0.9600
C21 H21A 0.9600
C21 H21B 0.9600
C21 H21C 0.9600
C22 H22 0.9800
C22 C23 1.537(9)
C22 C24 1.553(9)
C22 Si3 1.892(8)
C23 H23A 0.9600
C23 H23B 0.9600
C23 H23C 0.9600
C24 H24A 0.9600
C24 H24B 0.9600
C24 H24C 0.9600
C25 H25 0.9800
C25 C26 1.528(10)
C25 C27 1.535(10)
C25 Si3 1.901(7)
C26 H26A 0.9600
C26 H26B 0.9600
C26 H26C 0.9600
C27 H27A 0.9600
C27 H27B 0.9600
C27 H27C 0.9600
C28 H28 0.9800
C28 C29 1.545(9)
C28 C30 1.524(10)
C28 Si4 1.893(8)
C29 H29A 0.9600
C29 H29B 0.9600
C29 H29C 0.9600
C30 H30A 0.9600
C30 H30B 0.9600
C30 H30C 0.9600
C31 H31 0.9800
C31 C32 1.547(10)
C31 C33 1.514(10)
C31 Si4 1.909(7)
C32 H32A 0.9600
C32 H32B 0.9600
C32 H32C 0.9600
C33 H33A 0.9600
C33 H33B 0.9600
C33 H33C 0.9600
C34 H34 0.9800
C34 C35 1.522(9)
C34 C36 1.545(9)
C34 Si4 1.910(8)
C35 H35A 0.9600
C35 H35B 0.9600
C35 H35C 0.9600
C36 H36A 0.9600
C36 H36B 0.9600
C36 H36C 0.9600
N1 Si1 1.694(6)
N1 Si2 1.701(6)
N1 Sm1 2.483(6)
N2 Si3 1.693(6)
N2 Si4 1.706(6)
N2 Sm1 2.483(6)

loop_
_geom_torsion_atom_site_label_1
_geom_torsion_atom_site_label_2
_geom_torsion_atom_site_label_3
_geom_torsion_atom_site_label_4
_geom_torsion
C5 C4 Si1 C1 -167.4(6)
C5 C4 Si1 C7 -55.4(7)
C5 C4 Si1 N1 64.5(6)
C6 C4 Si1 C1 -38.7(7)
C6 C4 Si1 C7 73.3(7)
C6 C4 Si1 N1 -166.8(5)
C11 C10 Si2 C13 51.5(7)
C11 C10 Si2 C16 168.4(6)
C11 C10 Si2 N1 -75.2(7)
C12 C10 Si2 C13 -78.5(7)
C12 C10 Si2 C16 38.4(7)
C12 C10 Si2 N1 154.8(6)
C14 C13 Si2 C10 171.9(6)
C14 C13 Si2 C16 55.3(6)
C14 C13 Si2 N1 -58.8(7)
C15 C13 Si2 C10 43.5(8)
C15 C13 Si2 C16 -73.1(8)
C15 C13 Si2 N1 172.8(6)
C23 C22 Si3 C19 -56.2(7)
C23 C22 Si3 C25 -169.0(6)
C23 C22 Si3 N2 62.5(7)
C24 C22 Si3 C19 72.1(6)
C24 C22 Si3 C25 -40.7(6)
C24 C22 Si3 N2 -169.2(5)
C29 C28 Si4 C31 -78.5(7)
C29 C28 Si4 C34 39.9(7)
C29 C28 Si4 N2 156.2(6)
C30 C28 Si4 C31 49.1(7)
C30 C28 Si4 C34 167.5(6)
C30 C28 Si4 N2 -76.3(6)
Si1 N1 Si2 C10 49.2(7)
Si1 N1 Si2 C13 -76.3(6)
Si1 N1 Si2 C16 167.4(5)
Si2 N1 Si1 C1 -87.3(6)
Si2 N1 Si1 C4 37.9(7)
Si2 N1 Si1 C7 160.0(5)
Si3 N2 Si4 C28 47.6(6)
Si3 N2 Si4 C31 -76.6(6)
Si3 N2 Si4 C34 165.7(5)
Si4 N2 Si3 C19 159.3(5)
Si4 N2 Si3 C22 37.6(6)
Si4 N2 Si3 C25 -87.1(6)
Sm1 N1 Si1 C1 94.9(4)
Sm1 N1 Si1 C4 -140.0(3)
Sm1 N1 Si1 C7 -17.8(4)
Sm1 N1 Si2 C10 -133.0(3)
Sm1 N1 Si2 C13 101.6(4)
Sm1 N1 Si2 C16 -14.7(4)
Sm1 N2 Si3 C19 -11.3(4)
Sm1 N2 Si3 C22 -133.0(3)
Sm1 N2 Si3 C25 102.3(4)
Sm1 N2 Si4 C28 -141.9(3)
Sm1 N2 Si4 C31 93.9(4)
Sm1 N2 Si4 C34 -23.8(4)
